data_7223726
loop_
_publ_author_name
'Le, Thanh'
'Bhadbhade, Mohan'
'Gao, Jiabin'
'Hook, James M.'
'Marjo, Christopher E.'

_publ_section_title
;
 Persistence of a self-complementary N--H&#x22EF;N tape motif in
 chloro-s-triazine crystals: crystal structures of simazine and atrazine
 herbicides and their polymorphic and inclusion behaviour
;
_journal_issue 6
_journal_name_full CrystEngComm
_journal_page_first 962
_journal_paper_doi 10.1039/C5CE02206A
_journal_volume 18
_journal_year 2016
_chemical_formula_sum 'C7 H12 Cl N5'
_chemical_formula_weight 201.67
_chemical_name_systematic
;
 ?
;
_space_group_crystal_system monoclinic
_space_group_IT_number 14
_space_group_name_Hall '-P 2ybc'
_space_group_name_H-M_alt 'P 1 21/c 1'
_symmetry_space_group_name_Hall '-P 2ybc'
_symmetry_space_group_name_H-M 'P 1 21/c 1'
_atom_sites_solution_hydrogens geom
_audit_creation_method SHELXL-2014
_audit_update_record
;
2014-10-28 deposited with the CCDC.
2016-01-04 downloaded from the CCDC.
;
_cell_angle_alpha 90
_cell_angle_beta 94.04(3)
_cell_angle_gamma 90
_cell_formula_units_Z 4
_cell_length_a 4.4390(9)
_cell_length_b 11.980(2)
_cell_length_c 17.852(4)
_cell_measurement_reflns_used 5664
_cell_measurement_temperature 100(2)
_cell_measurement_theta_max 22.5
_cell_measurement_theta_min 2.5
_cell_volume 947.0(3)
_computing_structure_refinement 'SHELXL-2014 (Sheldrick, 2014)'
_diffrn_ambient_temperature 100(2)
_diffrn_detector_type 'ADSC Quantum 210r'
_diffrn_measured_fraction_theta_full 0.932
_diffrn_measured_fraction_theta_max 0.958
_diffrn_measurement_device_type '3-BM1 Australian Synchrotron'
_diffrn_measurement_method 'Phi Scan'
_diffrn_radiation_monochromator Si<111>
_diffrn_radiation_type Synchrotron
_diffrn_radiation_wavelength 0.71073
_diffrn_reflns_av_R_equivalents 0.0380
_diffrn_reflns_av_unetI/netI 0.0224
_diffrn_reflns_laue_measured_fraction_full 0.932
_diffrn_reflns_laue_measured_fraction_max 0.958
_diffrn_reflns_limit_h_max 5
_diffrn_reflns_limit_h_min -5
_diffrn_reflns_limit_k_max 13
_diffrn_reflns_limit_k_min -13
_diffrn_reflns_limit_l_max 21
_diffrn_reflns_limit_l_min -21
_diffrn_reflns_number 11560
_diffrn_reflns_point_group_measured_fraction_full 0.932
_diffrn_reflns_point_group_measured_fraction_max 0.958
_diffrn_reflns_theta_full 25.242
_diffrn_reflns_theta_max 24.989
_diffrn_reflns_theta_min 2.049
_diffrn_source 'Synchrotron BM'
_diffrn_standards_decay_% 0
_diffrn_standards_interval_count 0
_diffrn_standards_interval_time 0
_diffrn_standards_number 0
_exptl_absorpt_coefficient_mu 0.365
_exptl_absorpt_correction_type none
_exptl_crystal_colour Colourless
_exptl_crystal_density_diffrn 1.414
_exptl_crystal_description plates
_exptl_crystal_F_000 424
_exptl_crystal_size_max 0.020
_exptl_crystal_size_mid 0.015
_exptl_crystal_size_min 0.015
_refine_diff_density_max 0.826
_refine_diff_density_min -0.296
_refine_diff_density_rms 0.070
_refine_ls_extinction_method none
_refine_ls_goodness_of_fit_ref 1.060
_refine_ls_hydrogen_treatment constr
_refine_ls_matrix_type full
_refine_ls_number_parameters 120
_refine_ls_number_reflns 1601
_refine_ls_number_restraints 0
_refine_ls_restrained_S_all 1.060
_refine_ls_R_factor_all 0.0455
_refine_ls_R_factor_gt 0.0437
_refine_ls_shift/su_max 0.001
_refine_ls_shift/su_mean 0.000
_refine_ls_structure_factor_coef Fsqd
_refine_ls_weighting_details 'w=1/[\s^2^(Fo^2^)+(0.0907P)^2^+0.4483P] where P=(Fo^2^+2Fc^2^)/3'
_refine_ls_weighting_scheme calc
_refine_ls_wR_factor_gt 0.1280
_refine_ls_wR_factor_ref 0.1304
_reflns_Friedel_coverage 0.000
_reflns_number_gt 1496
_reflns_number_total 1601
_reflns_threshold_expression 'I > 2\s(I)'
_cod_data_source_file c5ce02206a2.cif
_cod_data_source_block JBsimazine
_cod_depositor_comments 'Adding full bibliography for 7223725--7223728.cif.'
_cod_database_code 7223726
_audit_block_doi 10.5517/cc13m42y
_shelx_space_group_comment
;
The symmetry employed for this shelxl refinement is uniquely defined
by the following loop, which should always be used as a source of
symmetry information in preference to the above space-group names.
They are only intended as comments.
;
_shelx_estimated_absorpt_t_min 0.993
_shelx_estimated_absorpt_t_max 0.995
_shelxl_version_number 2014-3

loop_
_space_group_symop_operation_xyz
'x, y, z'
'-x, y+1/2, -z+1/2'
'-x, -y, -z'
'x, -y-1/2, z-1/2'

loop_
_atom_site_label
_atom_site_type_symbol
_atom_site_fract_x
_atom_site_fract_y
_atom_site_fract_z
_atom_site_U_iso_or_equiv
_atom_site_adp_type
_atom_site_occupancy
_atom_site_site_symmetry_order
_atom_site_calc_flag
_atom_site_refinement_flags_posn
_atom_site_refinement_flags_adp
Cl1 Cl 1.32210(10) 0.62018(3) 0.64572(2) 0.0183(2) Uani 1 1 d . .
N1 N 1.0073(3) 0.71968(13) 0.74303(8) 0.0153(4) Uani 1 1 d . .
N2 N 0.7118(3) 0.61981(10) 0.82942(9) 0.0158(4) Uani 1 1 d . .
N3 N 0.9948(3) 0.52017(13) 0.74007(8) 0.0154(4) Uani 1 1 d . .
N4 N 0.7282(3) 0.81259(12) 0.82525(8) 0.0158(4) Uani 1 1 d . .
H4 H 0.7946 0.8717 0.8046 0.019 Uiso 1 1 calc R U
N5 N 0.7005(3) 0.42733(12) 0.81918(8) 0.0159(4) Uani 1 1 d . .
H5 H 0.7566 0.3683 0.7965 0.019 Uiso 1 1 calc R U
C1 C 1.0776(4) 0.61995(12) 0.71899(10) 0.0144(4) Uani 1 1 d . .
C2 C 0.8148(4) 0.71415(14) 0.79971(9) 0.0146(4) Uani 1 1 d . .
C3 C 0.8018(4) 0.52536(14) 0.79675(9) 0.0148(4) Uani 1 1 d . .
C4 C 0.5282(4) 0.82670(15) 0.88597(9) 0.0179(4) Uani 1 1 d . .
H4A H 0.4085 0.7596 0.8904 0.021 Uiso 1 1 calc R U
H4B H 0.3909 0.8882 0.8740 0.021 Uiso 1 1 calc R U
C5 C 0.7038(5) 0.84980(19) 0.96037(10) 0.0285(5) Uani 1 1 d . .
H5A H 0.8255 0.9154 0.9559 0.043 Uiso 1 1 calc R U
H5B H 0.8316 0.7872 0.9737 0.043 Uiso 1 1 calc R U
H5C H 0.5653 0.8614 0.9986 0.043 Uiso 1 1 calc R U
C6 C 0.5000(4) 0.41375(15) 0.87982(9) 0.0169(4) Uani 1 1 d . .
H6A H 0.3637 0.3519 0.8682 0.020 Uiso 1 1 calc R U
H6B H 0.3793 0.4807 0.8837 0.020 Uiso 1 1 calc R U
C7 C 0.6755(5) 0.39199(16) 0.95450(11) 0.0234(5) Uani 1 1 d . .
H7A H 0.7961 0.3260 0.9507 0.035 Uiso 1 1 calc R U
H7B H 0.5369 0.3817 0.9928 0.035 Uiso 1 1 calc R U
H7C H 0.8044 0.4545 0.9672 0.035 Uiso 1 1 calc R U

loop_
_atom_site_aniso_label
_atom_site_aniso_U_11
_atom_site_aniso_U_22
_atom_site_aniso_U_33
_atom_site_aniso_U_23
_atom_site_aniso_U_13
_atom_site_aniso_U_12
Cl1 0.0216(3) 0.0157(4) 0.0186(3) 0.00031(13) 0.0084(2) 0.00025(13)
N1 0.0164(7) 0.0152(9) 0.0147(7) 0.0016(5) 0.0032(5) -0.0005(5)
N2 0.0155(8) 0.0099(8) 0.0217(8) 0.0027(5) -0.0010(6) -0.0003(5)
N3 0.0166(7) 0.0141(9) 0.0157(7) 0.0005(5) 0.0031(6) -0.0001(5)
N4 0.0177(7) 0.0120(8) 0.0182(7) 0.0020(5) 0.0055(6) -0.0010(5)
N5 0.0175(7) 0.0111(8) 0.0194(8) -0.0016(5) 0.0048(6) 0.0007(5)
C1 0.0149(9) 0.0147(10) 0.0137(9) 0.0002(5) 0.0018(7) 0.0002(5)
C2 0.0134(8) 0.0155(9) 0.0145(8) -0.0001(6) -0.0005(6) 0.0001(6)
C3 0.0134(8) 0.0161(9) 0.0146(8) 0.0006(6) -0.0006(6) 0.0006(6)
C4 0.0187(8) 0.0154(10) 0.0205(9) -0.0005(7) 0.0078(7) 0.0019(6)
C5 0.0347(11) 0.0317(11) 0.0198(9) -0.0005(8) 0.0064(8) -0.0010(9)
C6 0.0169(8) 0.0145(9) 0.0198(9) 0.0007(7) 0.0043(7) -0.0018(7)
C7 0.0280(11) 0.0229(11) 0.0193(10) 0.0006(7) 0.0018(8) 0.0002(7)

loop_
_atom_type_symbol
_atom_type_description
_atom_type_scat_dispersion_real
_atom_type_scat_dispersion_imag
_atom_type_scat_source
C C 0.0033 0.0016 'International Tables Vol C Tables 4.2.6.8 and 6.1.1.4'
H H 0.0000 0.0000 'International Tables Vol C Tables 4.2.6.8 and 6.1.1.4'
N N 0.0061 0.0033 'International Tables Vol C Tables 4.2.6.8 and 6.1.1.4'
Cl Cl 0.1484 0.1585 'International Tables Vol C Tables 4.2.6.8 and 6.1.1.4'

loop_
_geom_angle_atom_site_label_1
_geom_angle_atom_site_label_2
_geom_angle_atom_site_label_3
_geom_angle
C1 N1 C2 111.81(14)
C2 N2 C3 114.62(16)
C1 N3 C3 111.84(14)
C2 N4 C4 124.26(14)
C2 N4 H4 117.9
C4 N4 H4 117.9
C3 N5 C6 124.01(14)
C3 N5 H5 118.0
C6 N5 H5 118.0
N3 C1 N1 131.00(17)
N3 C1 Cl1 114.50(12)
N1 C1 Cl1 114.50(12)
N4 C2 N2 119.74(15)
N4 C2 N1 114.84(15)
N2 C2 N1 125.42(15)
N5 C3 N2 119.66(15)
N5 C3 N3 115.10(15)
N2 C3 N3 125.24(15)
N4 C4 C5 111.69(14)
N4 C4 H4A 109.3
C5 C4 H4A 109.3
N4 C4 H4B 109.3
C5 C4 H4B 109.3
H4A C4 H4B 107.9
C4 C5 H5A 109.5
C4 C5 H5B 109.5
H5A C5 H5B 109.5
C4 C5 H5C 109.5
H5A C5 H5C 109.5
H5B C5 H5C 109.5
N5 C6 C7 111.64(14)
N5 C6 H6A 109.3
C7 C6 H6A 109.3
N5 C6 H6B 109.3
C7 C6 H6B 109.3
H6A C6 H6B 108.0
C6 C7 H7A 109.5
C6 C7 H7B 109.5
H7A C7 H7B 109.5
C6 C7 H7C 109.5
H7A C7 H7C 109.5
H7B C7 H7C 109.5

loop_
_geom_bond_atom_site_label_1
_geom_bond_atom_site_label_2
_geom_bond_distance
Cl1 C1 1.7576(19)
N1 C1 1.315(2)
N1 C2 1.372(2)
N2 C2 1.342(2)
N2 C3 1.347(2)
N3 C1 1.313(2)
N3 C3 1.372(2)
N4 C2 1.331(2)
N4 C4 1.459(2)
N4 H4 0.8600
N5 C3 1.329(2)
N5 C6 1.458(2)
N5 H5 0.8600
C4 C5 1.517(3)
C4 H4A 0.9700
C4 H4B 0.9700
C5 H5A 0.9600
C5 H5B 0.9600
C5 H5C 0.9600
C6 C7 1.519(3)
C6 H6A 0.9700
C6 H6B 0.9700
C7 H7A 0.9600
C7 H7B 0.9600
C7 H7C 0.9600

loop_
_geom_torsion_atom_site_label_1
_geom_torsion_atom_site_label_2
_geom_torsion_atom_site_label_3
_geom_torsion_atom_site_label_4
_geom_torsion
C3 N3 C1 N1 0.2(3)
C3 N3 C1 Cl1 -179.33(10)
C2 N1 C1 N3 0.0(3)
C2 N1 C1 Cl1 179.57(10)
C4 N4 C2 N2 1.3(2)
C4 N4 C2 N1 -179.04(14)
C3 N2 C2 N4 176.80(14)
C3 N2 C2 N1 -2.9(2)
C1 N1 C2 N4 -178.28(14)
C1 N1 C2 N2 1.4(2)
C6 N5 C3 N2 -1.9(2)
C6 N5 C3 N3 178.34(13)
C2 N2 C3 N5 -176.56(14)
C2 N2 C3 N3 3.1(2)
C1 N3 C3 N5 177.81(14)
C1 N3 C3 N2 -1.9(2)
C2 N4 C4 C5 98.3(2)
C3 N5 C6 C7 -93.45(19)
